data_9015417
loop_
_publ_author_name
'Zhukhlistov, A. P.'

_publ_section_title
;
 Crystal structure of celadonite from the electron diffraction data
;
_journal_name_full 'Crystallography Reports'
_journal_page_first 902
_journal_page_last 906
_journal_paper_doi 10.1134/1.2132393
_journal_volume 50
_journal_year 2005
_chemical_compound_source 'Krivoi mine, Khibiny Massif, Kola Peninsula, Russia'
_chemical_formula_sum 'Al0.42 Ca0.04 Fe1.3 H2 K0.78 Mg0.58 O12 Si3.68 Ti0.02'
_chemical_name_mineral Celadonite
_space_group_IT_number 12
_symmetry_space_group_name_Hall '-C 2y'
_symmetry_space_group_name_H-M 'C 1 2/m 1'
_cell_angle_alpha 90
_cell_angle_beta 100.53
_cell_angle_gamma 90
_cell_length_a 5.227
_cell_length_b 9.053
_cell_length_c 10.153
_cell_formula_units_Z 2
_cell_volume 472.349
_database_code_amcsd 0019600
_exptl_crystal_density_diffrn 3.012
_cod_original_formula_sum 'K.78 Ca.04 Fe1.3 Al.42 Mg.58 Ti.02 Si3.68 O12 H2'
_cod_database_code 9015417

loop_
_space_group_symop_operation_xyz
x,y,z
1/2+x,1/2+y,z
x,-y,z
1/2+x,1/2-y,z
-x,y,-z
1/2-x,1/2+y,-z
-x,-y,-z
1/2-x,1/2-y,-z

loop_
_atom_site_aniso_label
_atom_site_aniso_U_11
_atom_site_aniso_U_22
_atom_site_aniso_U_33
_atom_site_aniso_U_12
_atom_site_aniso_U_13
_atom_site_aniso_U_23
K 0.00642 0.00747 0.01716 0.00000 0.00312 0.00000
Ca 0.00642 0.00747 0.01716 0.00000 0.00312 0.00000
Fe3+M 0.00589 0.00664 0.00909 0.00000 0.00208 0.00000
AlM 0.00589 0.00664 0.00909 0.00000 0.00208 0.00000
MgM 0.00589 0.00664 0.00909 0.00000 0.00208 0.00000
Fe2+M 0.00589 0.00664 0.00909 0.00000 0.00208 0.00000
TiM 0.00589 0.00664 0.00909 0.00000 0.00208 0.00000
SiT 0.00709 0.00789 0.00909 0.00094 0.00416 0.00000
AlT 0.00709 0.00789 0.00909 0.00094 0.00416 0.00000
O1 0.01084 0.01495 0.01211 -0.00424 0.00182 0.00229
O2 0.01445 0.00830 0.01716 0.00000 0.00286 0.00000
O3 0.01539 0.01163 0.01615 0.00519 0.00572 -0.00595
O4 0.00749 0.00872 0.01514 0.00000 0.00338 0.00000
H 0.07746 0.02242 0.06916 0.00000 0.00494 0.00000

loop_
_atom_site_label
_atom_site_fract_x
_atom_site_fract_y
_atom_site_fract_z
_atom_site_occupancy
K 0.50000 0.00000 0.50000 0.78000
Ca 0.50000 0.00000 0.50000 0.04000
Fe3+M 0.50000 0.16630 0.00000 0.51000
AlM 0.50000 0.16630 0.00000 0.05000
MgM 0.50000 0.16630 0.00000 0.29000
Fe2+M 0.50000 0.16630 0.00000 0.14000
TiM 0.50000 0.16630 0.00000 0.01000
SiT 0.41390 0.33290 0.27360 0.92000
AlT 0.41390 0.33290 0.27360 0.08000
O1 0.18790 0.25070 0.33480 1.00000
O2 0.44260 0.50000 0.33150 1.00000
O3 0.36840 0.32570 0.11370 1.00000
O4 0.39540 0.00000 0.11260 1.00000
H 0.20400 0.00000 0.10500 1.00000

loop_
_cod_related_entry_id
_cod_related_entry_database
_cod_related_entry_code
1 AMCSD 0019600
